data_1516178
loop_
_publ_author_name
'Rosokha, S. V.'
'Dibrov, S. M.'
'Rosokha, T. Y.'
'Kochi, J. K.'

_publ_section_title
;
 Electronic structures of intermolecular charge-transfer states in fast
 electron transfers with tetrathiafulvalene donor. Thermal and
 photoactivation of [2 + 4] cycloaddition to o-chloranil acceptor.
;
_journal_issue 10
_journal_name_full
'Photochemical &amp; photobiological sciences : Official journal of the European Photochemistry Association and the European Society for Photobiology'
_journal_page_first 914
_journal_page_last 924
_journal_paper_doi 10.1039/b607431f
_journal_volume 5
_journal_year 2006
_chemical_formula_moiety 'C6 Cl4 O2'
_chemical_formula_sum 'C6 Cl4 O2'
_chemical_formula_weight 245.86
_chemical_name_systematic
;
tetrachloro-o-benzoquinone
;
_space_group_IT_number 14
_symmetry_cell_setting monoclinic
_symmetry_space_group_name_Hall '-P 2ybc'
_symmetry_space_group_name_H-M 'P 1 21/c 1'
_atom_sites_solution_hydrogens geom
_atom_sites_solution_primary direct
_atom_sites_solution_secondary difmap
_audit_creation_method SHELXL-97
_cell_angle_alpha 90.00
_cell_angle_beta 94.2490(10)
_cell_angle_gamma 90.00
_cell_formula_units_Z 4
_cell_length_a 6.0592(4)
_cell_length_b 16.3472(11)
_cell_length_c 8.1183(6)
_cell_measurement_reflns_used 5251
_cell_measurement_temperature 123(2)
_cell_measurement_theta_max 31.74
_cell_measurement_theta_min 2.49
_cell_volume 801.92(10)
_computing_cell_refinement 'SAINT V6.28 (BrukerAXS, 1997-2001)'
_computing_data_collection 'SMART V5.630 (BrukerAXS, 1997-2001)'
_computing_data_reduction 'SAINT & SADABS V2.06 (Sheldrick, 2000)'
_computing_molecular_graphics 'XP V5.06 (BrukerAXS, 1997-99)'
_computing_publication_material 'SHELXL-93, XCIF V5.05 (BrukerAXS, 1997-99)'
_computing_structure_refinement 'SHELXTL v. 6.12 (Sheldrick, 2001)'
_computing_structure_solution 'SHELXTL v. 6.12 (Sheldrick, 2001)'
_diffrn_ambient_temperature 123(2)
_diffrn_measured_fraction_theta_full 0.999
_diffrn_measured_fraction_theta_max 0.946
_diffrn_measurement_device 'Siemens SMART'
_diffrn_measurement_method
;
\w-scan, frame range 0.3 deg, hemisphere
;
_diffrn_radiation_monochromator graphite
_diffrn_radiation_source 'fine-focus sealed tube'
_diffrn_radiation_type MoK\a
_diffrn_radiation_wavelength 0.71073
_diffrn_reflns_av_R_equivalents 0.0307
_diffrn_reflns_av_sigmaI/netI 0.0275
_diffrn_reflns_limit_h_max 8
_diffrn_reflns_limit_h_min -8
_diffrn_reflns_limit_k_max 24
_diffrn_reflns_limit_k_min -23
_diffrn_reflns_limit_l_max 11
_diffrn_reflns_limit_l_min -11
_diffrn_reflns_number 8492
_diffrn_reflns_theta_full 30.00
_diffrn_reflns_theta_max 31.76
_diffrn_reflns_theta_min 2.49
_diffrn_standards_decay_% 0
_diffrn_standards_interval_count 0
_diffrn_standards_interval_time 0
_diffrn_standards_number none
_exptl_absorpt_coefficient_mu 1.420
_exptl_absorpt_correction_type multi-scan
_exptl_absorpt_process_details 'Semi-empirical (SADABS procedure)'
_exptl_crystal_colour dark-red
_exptl_crystal_density_diffrn 2.036
_exptl_crystal_density_method 'not measured'
_exptl_crystal_description rod
_exptl_crystal_F_000 480
_exptl_crystal_size_max 0.3
_exptl_crystal_size_mid 0.2
_exptl_crystal_size_min 0.2
_refine_diff_density_max 0.938
_refine_diff_density_min -0.504
_refine_diff_density_rms 0.158
_refine_ls_extinction_method none
_refine_ls_goodness_of_fit_ref 1.056
_refine_ls_hydrogen_treatment constr
_refine_ls_matrix_type full
_refine_ls_number_parameters 109
_refine_ls_number_reflns 2570
_refine_ls_number_restraints 0
_refine_ls_restrained_S_all 1.056
_refine_ls_R_factor_all 0.0434
_refine_ls_R_factor_gt 0.0393
_refine_ls_shift/su_max 0.010
_refine_ls_shift/su_mean 0.002
_refine_ls_structure_factor_coef Fsqd
_refine_ls_weighting_details 'calc w=1/[\s^2^(Fo^2^)+(0.0781P)^2^+0.0554P] where P=(Fo^2^+2Fc^2^)/3'
_refine_ls_weighting_scheme calc
_refine_ls_wR_factor_gt 0.1017
_refine_ls_wR_factor_ref 0.1057
_reflns_number_gt 2293
_reflns_number_total 2570
_reflns_threshold_expression >2sigma(I)
_cod_data_source_file b607431f.txt
_cod_data_source_block ros-ts
_cod_depositor_comments
;
The following automatic conversions were performed:

'_symmetry_cell_setting' value 'Monoclinic' changed to 'monoclinic'
according to
/usr/data/users/saulius/automatic-downloads/retrospective/RSC/lib/dictionaries/cif_core.dic
dictionary named 'cif_core.dic' version 2.4.2 from 2011-04-26.

Automatic conversion script
Id: cif_fix_values 2281 2013-09-26 08:29:07Z andrius 
;
_cod_original_sg_symbol_H-M 'P2(1)/c '
_cod_database_code 1516178

loop_
_symmetry_equiv_pos_as_xyz
'x, y, z'
'-x, y+1/2, -z+1/2'
'-x, -y, -z'
'x, -y-1/2, z-1/2'

loop_
_atom_site_label
_atom_site_type_symbol
_atom_site_fract_x
_atom_site_fract_y
_atom_site_fract_z
_atom_site_U_iso_or_equiv
_atom_site_adp_type
_atom_site_occupancy
_atom_site_symmetry_multiplicity
_atom_site_calc_flag
C1 C -0.0919(3) 0.72692(8) 0.82040(18) 0.0188(3) Uani 1 1 d
C2 C 0.0983(3) 0.71905(9) 0.70456(19) 0.0199(3) Uani 1 1 d
C3 C 0.1708(3) 0.63591(9) 0.66431(18) 0.0187(3) Uani 1 1 d
C4 C 0.0659(2) 0.56979(8) 0.72148(17) 0.0172(3) Uani 1 1 d
C5 C -0.1278(2) 0.57773(8) 0.82025(17) 0.0172(3) Uani 1 1 d
C6 C -0.2009(3) 0.65131(8) 0.86878(18) 0.0179(3) Uani 1 1 d
O1 O -0.1454(2) 0.79420(7) 0.86592(15) 0.0274(3) Uani 1 1 d
O2 O 0.1782(2) 0.78118(7) 0.65311(16) 0.0293(3) Uani 1 1 d
Cl3 Cl 0.38730(7) 0.62875(3) 0.54282(5) 0.02690(12) Uani 1 1 d
Cl4 Cl 0.15256(7) 0.47325(2) 0.68155(5) 0.02342(12) Uani 1 1 d
Cl5 Cl -0.26265(7) 0.49077(2) 0.86929(5) 0.02304(12) Uani 1 1 d
Cl6 Cl -0.42189(6) 0.66374(2) 0.98471(5) 0.02337(12) Uani 1 1 d

loop_
_atom_site_aniso_label
_atom_site_aniso_U_11
_atom_site_aniso_U_22
_atom_site_aniso_U_33
_atom_site_aniso_U_23
_atom_site_aniso_U_13
_atom_site_aniso_U_12
C1 0.0257(7) 0.0097(6) 0.0206(7) 0.0011(4) 0.0005(5) 0.0006(5)
C2 0.0249(7) 0.0139(6) 0.0206(7) 0.0004(5) 0.0007(5) -0.0029(5)
C3 0.0220(7) 0.0147(6) 0.0196(7) -0.0006(5) 0.0023(5) 0.0002(5)
C4 0.0216(7) 0.0114(5) 0.0184(6) 0.0000(4) -0.0008(5) 0.0009(5)
C5 0.0212(7) 0.0102(5) 0.0200(7) 0.0013(4) 0.0005(5) -0.0018(5)
C6 0.0207(7) 0.0131(6) 0.0200(7) 0.0011(5) 0.0029(5) 0.0002(5)
O1 0.0385(7) 0.0093(4) 0.0348(6) -0.0019(4) 0.0051(5) 0.0011(4)
O2 0.0390(7) 0.0160(5) 0.0336(6) 0.0035(4) 0.0082(5) -0.0078(4)
Cl3 0.0264(2) 0.0290(2) 0.0263(2) -0.00016(14) 0.00858(15) -0.00004(14)
Cl4 0.0313(2) 0.01298(18) 0.0257(2) -0.00272(12) 0.00015(15) 0.00640(12)
Cl5 0.0284(2) 0.01167(17) 0.0290(2) 0.00221(12) 0.00229(15) -0.00522(11)
Cl6 0.0247(2) 0.01919(19) 0.0270(2) -0.00052(12) 0.00715(15) 0.00173(12)

loop_
_atom_type_symbol
_atom_type_description
_atom_type_scat_dispersion_real
_atom_type_scat_dispersion_imag
_atom_type_scat_source
C C 0.0033 0.0016 'International Tables Vol C Tables 4.2.6.8 and 6.1.1.4'
O O 0.0106 0.0060 'International Tables Vol C Tables 4.2.6.8 and 6.1.1.4'
Cl Cl 0.1484 0.1585 'International Tables Vol C Tables 4.2.6.8 and 6.1.1.4'

loop_
_geom_angle_atom_site_label_1
_geom_angle_atom_site_label_2
_geom_angle_atom_site_label_3
_geom_angle
O1 C1 C6 123.13(16)
O1 C1 C2 119.29(13)
C6 C1 C2 117.58(12)
O2 C2 C3 124.29(16)
O2 C2 C1 118.33(13)
C3 C2 C1 117.38(12)
C4 C3 C2 120.37(14)
C4 C3 Cl3 123.05(12)
C2 C3 Cl3 116.57(11)
C3 C4 C5 121.93(13)
C3 C4 Cl4 121.05(12)
C5 C4 Cl4 117.02(10)
C6 C5 C4 121.89(13)
C6 C5 Cl5 120.14(12)
C4 C5 Cl5 117.96(10)
C5 C6 C1 120.52(15)
C5 C6 Cl6 123.73(12)
C1 C6 Cl6 115.75(11)

loop_
_geom_bond_atom_site_label_1
_geom_bond_atom_site_label_2
_geom_bond_distance
C1 O1 1.2121(17)
C1 C6 1.468(2)
C1 C2 1.546(2)
C2 O2 1.2126(18)
C2 C3 1.472(2)
C3 C4 1.353(2)
C3 Cl3 1.7026(16)
C4 C5 1.475(2)
C4 Cl4 1.7019(14)
C5 C6 1.351(2)
C5 Cl5 1.7016(14)
C6 Cl6 1.7049(16)
